data_7246210
loop_
_publ_author_name
'Gusev, Alexey'
'Kiskin, Mikhail'
'Braga, Elena'
'Zamnius, Ekaterina'
'Kryukova, Mariya'
'Karaush-Karmazin, Nataliya'
'Baryshnikov, Glib'
'Minaev, Boris'
'Linert, Wolfgang'

_publ_section_title
;
 Structure and emission properties of dinuclear copper(i) complexes with
 pyridyltriazole
;
_journal_issue 6
_journal_name_full 'RSC Advances'
_journal_page_first 3899
_journal_page_last 3909
_journal_paper_doi 10.1039/D2RA06986E
_journal_volume 13
_journal_year 2023
_chemical_formula_moiety 'C31 H25 Cu I N4 P, C H4 O'
_chemical_formula_sum 'C32 H29 Cu I N4 O P'
_chemical_formula_weight 707.00
_space_group_crystal_system monoclinic
_space_group_IT_number 14
_space_group_name_Hall '-P 2yn'
_space_group_name_H-M_alt 'P 1 21/n 1'
_atom_sites_solution_hydrogens mixed
_audit_creation_date 2021-02-01
_audit_creation_method
;
Olex2 1.2
(compiled 2018.05.29 svn.r3508 for OlexSys, GUI svn.r5506)
;
_audit_update_record
;
2022-10-28 deposited with the CCDC.	2023-01-23 downloaded from the CCDC.
;
_cell_angle_alpha 90
_cell_angle_beta 100.620(2)
_cell_angle_gamma 90
_cell_formula_units_Z 4
_cell_length_a 9.3493(4)
_cell_length_b 15.3341(7)
_cell_length_c 20.8594(10)
_cell_measurement_reflns_used 9942
_cell_measurement_temperature 150(2)
_cell_measurement_theta_max 30.54
_cell_measurement_theta_min 2.39
_cell_volume 2939.2(2)
_computing_molecular_graphics 'Olex2 (Dolomanov et al., 2009)'
_computing_publication_material 'Olex2 (Dolomanov et al., 2009)'
_computing_structure_refinement 'ShelXL (Sheldrick, 2015)'
_diffrn_ambient_temperature 150.0
_diffrn_measured_fraction_theta_full 0.999
_diffrn_measured_fraction_theta_max 0.999
_diffrn_measurement_device_type 'Bruker APEX-II CCD'
_diffrn_measurement_method '\f and \w scans'
_diffrn_radiation_type MoK\a
_diffrn_radiation_wavelength 0.71073
_diffrn_reflns_av_R_equivalents 0.2667
_diffrn_reflns_av_unetI/netI 0.1277
_diffrn_reflns_Laue_measured_fraction_full 0.999
_diffrn_reflns_Laue_measured_fraction_max 0.999
_diffrn_reflns_limit_h_max 12
_diffrn_reflns_limit_h_min -12
_diffrn_reflns_limit_k_max 20
_diffrn_reflns_limit_k_min -20
_diffrn_reflns_limit_l_max 27
_diffrn_reflns_limit_l_min -27
_diffrn_reflns_number 44584
_diffrn_reflns_point_group_measured_fraction_full 0.999
_diffrn_reflns_point_group_measured_fraction_max 0.999
_diffrn_reflns_theta_full 25.242
_diffrn_reflns_theta_max 28.282
_diffrn_reflns_theta_min 2.390
_diffrn_standards_number 0
_exptl_absorpt_coefficient_mu 1.880
_exptl_absorpt_correction_T_max 0.7461
_exptl_absorpt_correction_T_min 0.5404
_exptl_absorpt_correction_type none
_exptl_absorpt_process_details
;
SADABS-2016/2 (Bruker,2016/2) was used for absorption correction.
wR2(int) was 0.1591 before and 0.0631 after correction.
The Ratio of minimum to maximum transmission is 0.7243.
The \l/2 correction factor is Not present.
;
_exptl_crystal_colour yellow
_exptl_crystal_density_diffrn 1.598
_exptl_crystal_description needle
_exptl_crystal_F_000 1416
_exptl_crystal_preparation Luminescent
_exptl_crystal_size_max 0.24
_exptl_crystal_size_mid 0.09
_exptl_crystal_size_min 0.09
_refine_diff_density_max 2.485
_refine_diff_density_min -4.110
_refine_diff_density_rms 0.229
_refine_ls_extinction_method none
_refine_ls_goodness_of_fit_ref 1.021
_refine_ls_hydrogen_treatment mixed
_refine_ls_matrix_type full
_refine_ls_number_parameters 366
_refine_ls_number_reflns 7309
_refine_ls_number_restraints 0
_refine_ls_restrained_S_all 1.021
_refine_ls_R_factor_all 0.0718
_refine_ls_R_factor_gt 0.0664
_refine_ls_shift/su_max 0.002
_refine_ls_shift/su_mean 0.000
_refine_ls_structure_factor_coef Fsqd
_refine_ls_weighting_details 'w=1/[\s^2^(Fo^2^)+(0.0836P)^2^] where P=(Fo^2^+2Fc^2^)/3'
_refine_ls_weighting_scheme calc
_refine_ls_wR_factor_gt 0.1616
_refine_ls_wR_factor_ref 0.1667
_reflns_Friedel_coverage 0.000
_reflns_number_gt 6299
_reflns_number_total 7309
_reflns_threshold_expression 'I > 2\s(I)'
_cod_data_source_file d2ra06986e2.cif
_cod_data_source_block cup_CCDC1
_cod_database_code 7246210
_shelx_shelxl_version_number 2014/7
_shelx_space_group_comment
;
The symmetry employed for this shelxl refinement is uniquely defined
by the following loop, which should always be used as a source of
symmetry information in preference to the above space-group names.
They are only intended as comments.
;
_shelx_estimated_absorpt_t_max 0.849
_shelx_estimated_absorpt_t_min 0.661
_olex2_refinement_description
;
1. Fixed Uiso
 At 1.2 times of:
  All C(H) groups, All N(H) groups
 At 1.5 times of:
  All C(H,H,H) groups
2.a Aromatic/amide H refined with riding coordinates:
 N3(H3), C1(H1), C3(H3A), C00E(H00E), C00H(H00H), C5(H5), C4(H4), C00M(H00M),
 C00N(H00N), C00O(H00O), C00P(H00P), C00Q(H00Q), C00R(H00R), C00S(H00S),
 C00T(H00T), C00U(H00U), C00V(H00V), C00W(H00W), C00X(H00X), C00Y(H00Y),
 C00Z(H00Z), C010(H010), C011(H011), C012(H012), C014(H014)
2.b Idealised Me refined as rotating group:
 C1S(H1SA,H1SB,H1SC)
;
_olex2_submission_special_instructions 'No special instructions were received'

loop_
_space_group_symop_operation_xyz
'x, y, z'
'-x+1/2, y+1/2, -z+1/2'
'-x, -y, -z'
'x-1/2, -y-1/2, z-1/2'

loop_
_atom_site_label
_atom_site_type_symbol
_atom_site_fract_x
_atom_site_fract_y
_atom_site_fract_z
_atom_site_U_iso_or_equiv
_atom_site_adp_type
_atom_site_occupancy
_atom_site_site_symmetry_order
_atom_site_calc_flag
_atom_site_refinement_flags_posn
_atom_site_refinement_flags_adp
_atom_site_refinement_flags_occupancy
_atom_site_disorder_assembly
_atom_site_disorder_group
I1 I 1.14174(2) 0.61210(2) 0.48872(2) 0.02154(11) Uani 1 1 d . . . . .
Cu1 Cu 0.87317(5) 0.54769(3) 0.46147(2) 0.01875(14) Uani 1 1 d . . . . .
P1 P 0.82715(10) 0.53409(6) 0.35321(5) 0.0163(2) Uani 1 1 d . . . . .
N1 N 0.7499(3) 0.62323(18) 0.51131(16) 0.0199(6) Uani 1 1 d . . . . .
N4 N 0.7936(4) 0.90122(19) 0.52649(17) 0.0211(6) Uani 1 1 d . . . . .
O1S O 0.9211(4) 1.11424(18) 0.4958(2) 0.0359(8) Uani 1 1 d . . . . .
N3 N 0.7650(3) 0.98545(19) 0.53931(17) 0.0222(6) Uani 1 1 d . . . . .
H3 H 0.8165 1.0306 0.5307 0.027 Uiso 1 1 calc R . . . .
N2 N 0.5948(3) 0.90982(19) 0.57248(16) 0.0200(6) Uani 1 1 d . . . . .
C1 C 0.7659(4) 0.7099(2) 0.51708(19) 0.0200(7) Uani 1 1 d . . . . .
H1 H 0.8472 0.7362 0.5034 0.024 Uiso 1 1 calc R . . . .
C2 C 0.6688(4) 0.7632(2) 0.54215(19) 0.0197(7) Uani 1 1 d . . . . .
C00B C 0.6873(4) 0.8585(2) 0.54668(19) 0.0203(7) Uani 1 1 d . . . . .
C00C C 0.9102(4) 0.6196(2) 0.3107(2) 0.0193(7) Uani 1 1 d . . . . .
C3 C 0.5518(4) 0.7240(2) 0.5634(2) 0.0220(7) Uani 1 1 d . . . . .
H3A H 0.4823 0.7585 0.5798 0.026 Uiso 1 1 calc R . . . .
C00E C 0.9210(4) 0.7022(2) 0.3390(2) 0.0233(8) Uani 1 1 d . . . . .
H00E H 0.8862 0.7116 0.3784 0.028 Uiso 1 1 calc R . . . .
C00F C 0.9018(4) 0.4323(2) 0.32772(18) 0.0187(7) Uani 1 1 d . . . . .
C00G C 0.6389(4) 0.5335(2) 0.30844(19) 0.0197(7) Uani 1 1 d . . . . .
C00H C 0.8141(4) 0.3588(2) 0.3117(2) 0.0254(8) Uani 1 1 d . . . . .
H00H H 0.7120 0.3627 0.3098 0.030 Uiso 1 1 calc R . . . .
C5 C 0.6387(4) 0.5871(2) 0.5346(2) 0.0213(7) Uani 1 1 d . . . . .
H5 H 0.6294 0.5254 0.5331 0.026 Uiso 1 1 calc R . . . .
C00J C 0.6459(4) 0.9899(2) 0.56734(18) 0.0194(7) Uani 1 1 d . . . . .
C4 C 0.5375(4) 0.6342(2) 0.5603(2) 0.0231(8) Uani 1 1 d . . . . .
H4 H 0.4599 0.6058 0.5756 0.028 Uiso 1 1 calc R . . . .
C00L C 0.5853(4) 1.0701(2) 0.5890(2) 0.0217(7) Uani 1 1 d . . . . .
C00M C 1.0507(4) 0.4246(2) 0.3323(2) 0.0256(8) Uani 1 1 d . . . . .
H00M H 1.1115 0.4738 0.3443 0.031 Uiso 1 1 calc R . . . .
C00N C 0.9611(5) 0.6072(2) 0.2528(2) 0.0283(9) Uani 1 1 d . . . . .
H00N H 0.9533 0.5514 0.2327 0.034 Uiso 1 1 calc R . . . .
C00O C 0.8758(5) 0.2799(2) 0.2985(2) 0.0297(9) Uani 1 1 d . . . . .
H00O H 0.8156 0.2304 0.2870 0.036 Uiso 1 1 calc R . . . .
C00P C 0.4573(4) 1.0650(3) 0.6143(2) 0.0262(8) Uani 1 1 d . . . . .
H00P H 0.4113 1.0101 0.6166 0.031 Uiso 1 1 calc R . . . .
C00Q C 0.6532(5) 1.1516(2) 0.5865(2) 0.0285(9) Uani 1 1 d . . . . .
H00Q H 0.7398 1.1561 0.5690 0.034 Uiso 1 1 calc R . . . .
C00R C 0.6033(4) 0.5176(3) 0.2414(2) 0.0279(8) Uani 1 1 d . . . . .
H00R H 0.6782 0.5074 0.2171 0.034 Uiso 1 1 calc R . . . .
C00S C 1.1119(4) 0.3453(3) 0.3194(2) 0.0306(9) Uani 1 1 d . . . . .
H00S H 1.2143 0.3407 0.3227 0.037 Uiso 1 1 calc R . . . .
C00T C 1.0247(5) 0.2734(3) 0.3020(2) 0.0316(9) Uani 1 1 d . . . . .
H00T H 1.0667 0.2196 0.2925 0.038 Uiso 1 1 calc R . . . .
C00U C 0.3973(5) 1.1390(3) 0.6358(2) 0.0322(9) Uani 1 1 d . . . . .
H00U H 0.3089 1.1354 0.6520 0.039 Uiso 1 1 calc R . . . .
C00V C 0.5275(4) 0.5505(2) 0.3426(2) 0.0244(8) Uani 1 1 d . . . . .
H00V H 0.5498 0.5613 0.3882 0.029 Uiso 1 1 calc R . . . .
C00W C 0.5935(5) 1.2245(2) 0.6095(2) 0.0315(9) Uani 1 1 d . . . . .
H00W H 0.6403 1.2794 0.6085 0.038 Uiso 1 1 calc R . . . .
C00X C 1.0233(5) 0.6760(3) 0.2241(2) 0.0399(11) Uani 1 1 d . . . . .
H00X H 1.0589 0.6670 0.1848 0.048 Uiso 1 1 calc R . . . .
C00Y C 0.4660(5) 1.2188(3) 0.6339(2) 0.0326(10) Uani 1 1 d . . . . .
H00Y H 0.4254 1.2697 0.6494 0.039 Uiso 1 1 calc R . . . .
C00Z C 0.9825(4) 0.7711(3) 0.3100(2) 0.0307(9) Uani 1 1 d . . . . .
H00Z H 0.9895 0.8273 0.3295 0.037 Uiso 1 1 calc R . . . .
C010 C 1.0330(5) 0.7574(3) 0.2531(3) 0.0398(12) Uani 1 1 d . . . . .
H010 H 1.0751 0.8044 0.2334 0.048 Uiso 1 1 calc R . . . .
C011 C 0.3830(4) 0.5517(3) 0.3100(3) 0.0330(10) Uani 1 1 d . . . . .
H011 H 0.3078 0.5653 0.3333 0.040 Uiso 1 1 calc R . . . .
C012 C 0.3485(4) 0.5332(3) 0.2443(2) 0.0336(10) Uani 1 1 d . . . . .
H012 H 0.2498 0.5317 0.2228 0.040 Uiso 1 1 calc R . . . .
C1S C 0.8440(6) 1.1455(3) 0.4341(3) 0.0420(11) Uani 1 1 d . . . . .
H1SA H 0.8681 1.1091 0.3989 0.063 Uiso 1 1 calc GR . . . .
H1SB H 0.8722 1.2060 0.4277 0.063 Uiso 1 1 calc GR . . . .
H1SC H 0.7390 1.1427 0.4334 0.063 Uiso 1 1 calc GR . . . .
C014 C 0.4587(5) 0.5169(3) 0.2102(2) 0.0346(10) Uani 1 1 d . . . . .
H014 H 0.4354 0.5051 0.1648 0.042 Uiso 1 1 calc R . . . .
H1S H 1.008(6) 1.116(3) 0.499(3) 0.044(17) Uiso 1 1 d . . . . .

loop_
_atom_site_aniso_label
_atom_site_aniso_U_11
_atom_site_aniso_U_22
_atom_site_aniso_U_33
_atom_site_aniso_U_23
_atom_site_aniso_U_13
_atom_site_aniso_U_12
I1 0.01791(15) 0.02105(17) 0.02428(18) 0.00362(8) 0.00024(11) -0.00178(7)
Cu1 0.0206(2) 0.0207(2) 0.0152(3) -0.00194(16) 0.00392(19) -0.00031(16)
P1 0.0164(4) 0.0179(4) 0.0140(5) -0.0005(3) 0.0015(3) 0.0003(3)
N1 0.0206(15) 0.0229(14) 0.0156(16) -0.0037(12) 0.0019(12) -0.0016(11)
N4 0.0200(15) 0.0213(14) 0.0223(18) -0.0007(12) 0.0049(13) 0.0017(12)
O1S 0.0289(17) 0.0334(17) 0.049(2) 0.0107(13) 0.0168(17) 0.0037(12)
N3 0.0193(14) 0.0213(14) 0.0259(18) 0.0005(13) 0.0038(13) 0.0005(11)
N2 0.0202(14) 0.0218(13) 0.0185(16) -0.0023(13) 0.0051(12) 0.0006(12)
C1 0.0187(16) 0.0230(17) 0.0188(18) -0.0017(14) 0.0045(14) -0.0033(13)
C2 0.0205(16) 0.0218(16) 0.0159(17) -0.0013(14) 0.0008(13) 0.0014(13)
C00B 0.0195(16) 0.0237(17) 0.0168(17) -0.0016(15) 0.0015(14) 0.0044(14)
C00C 0.0150(16) 0.0234(17) 0.0189(19) 0.0036(14) 0.0016(14) 0.0018(12)
C3 0.0163(16) 0.0267(17) 0.0236(19) -0.0021(15) 0.0050(14) 0.0026(13)
C00E 0.0234(17) 0.0229(17) 0.023(2) 0.0041(15) 0.0024(15) 0.0009(14)
C00F 0.0243(17) 0.0185(15) 0.0119(16) 0.0001(13) -0.0002(14) 0.0030(13)
C00G 0.0185(16) 0.0182(15) 0.0215(19) 0.0009(14) 0.0016(14) 0.0005(12)
C00H 0.0258(18) 0.0247(18) 0.023(2) -0.0015(16) -0.0013(16) -0.0012(15)
C5 0.0197(16) 0.0211(16) 0.023(2) -0.0014(15) 0.0031(15) -0.0008(14)
C00J 0.0232(16) 0.0223(16) 0.0122(16) 0.0010(14) 0.0020(13) 0.0028(14)
C4 0.0151(16) 0.0265(17) 0.027(2) -0.0017(16) 0.0023(15) -0.0033(14)
C00L 0.0209(16) 0.0238(17) 0.0191(18) -0.0008(15) 0.0006(14) 0.0041(14)
C00M 0.0233(18) 0.0268(19) 0.026(2) 0.0006(16) 0.0034(16) 0.0010(15)
C00N 0.032(2) 0.032(2) 0.024(2) 0.0040(16) 0.0116(18) 0.0052(15)
C00O 0.038(2) 0.0238(18) 0.025(2) -0.0018(16) -0.0010(18) 0.0006(16)
C00P 0.0281(19) 0.0278(18) 0.023(2) 0.0007(16) 0.0063(16) 0.0012(15)
C00Q 0.031(2) 0.0247(18) 0.030(2) -0.0025(17) 0.0081(18) 0.0011(16)
C00R 0.0247(18) 0.038(2) 0.019(2) -0.0013(17) -0.0014(15) 0.0044(16)
C00S 0.0238(18) 0.040(2) 0.027(2) -0.0006(18) 0.0004(16) 0.0141(17)
C00T 0.045(2) 0.0274(19) 0.021(2) -0.0032(16) 0.0024(18) 0.0170(18)
C00U 0.036(2) 0.032(2) 0.032(2) -0.0017(19) 0.0129(19) 0.0027(18)
C00V 0.0165(16) 0.0252(18) 0.032(2) -0.0030(16) 0.0048(16) -0.0016(13)
C00W 0.044(2) 0.0212(18) 0.031(2) -0.0020(17) 0.012(2) -0.0012(16)
C00X 0.039(2) 0.050(3) 0.037(3) 0.023(2) 0.023(2) 0.015(2)
C00Y 0.045(3) 0.0239(19) 0.030(2) -0.0009(17) 0.011(2) 0.0093(17)
C00Z 0.027(2) 0.0265(19) 0.037(2) 0.0089(18) 0.0009(18) -0.0020(15)
C010 0.030(2) 0.036(2) 0.056(3) 0.026(2) 0.015(2) 0.0031(18)
C011 0.0190(18) 0.033(2) 0.047(3) -0.0002(19) 0.0068(18) -0.0035(15)
C012 0.0184(17) 0.030(2) 0.048(3) -0.001(2) -0.0065(18) -0.0023(15)
C1S 0.046(3) 0.032(2) 0.048(3) 0.002(2) 0.009(2) 0.005(2)
C014 0.034(2) 0.036(2) 0.029(2) -0.0004(18) -0.0095(19) 0.0022(18)

loop_
_atom_type_symbol
_atom_type_description
_atom_type_scat_dispersion_real
_atom_type_scat_dispersion_imag
_atom_type_scat_source
C C 0.0033 0.0016 'International Tables Vol C Tables 4.2.6.8 and 6.1.1.4'
H H 0.0000 0.0000 'International Tables Vol C Tables 4.2.6.8 and 6.1.1.4'
Cu Cu 0.3201 1.2651 'International Tables Vol C Tables 4.2.6.8 and 6.1.1.4'
I I -0.4742 1.8119 'International Tables Vol C Tables 4.2.6.8 and 6.1.1.4'
N N 0.0061 0.0033 'International Tables Vol C Tables 4.2.6.8 and 6.1.1.4'
O O 0.0106 0.0060 'International Tables Vol C Tables 4.2.6.8 and 6.1.1.4'
P P 0.1023 0.0942 'International Tables Vol C Tables 4.2.6.8 and 6.1.1.4'

loop_
_geom_angle_atom_site_label_1
_geom_angle_atom_site_label_2
_geom_angle_atom_site_label_3
_geom_angle
_geom_angle_site_symmetry_1
_geom_angle_site_symmetry_3
_geom_angle_publ_flag
Cu1 I1 Cu1 68.178(16) . 3_766 ?
I1 Cu1 I1 111.822(16) . 3_766 ?
I1 Cu1 Cu1 56.145(14) . 3_766 ?
I1 Cu1 Cu1 55.677(14) 3_766 3_766 ?
P1 Cu1 I1 104.45(3) . . ?
P1 Cu1 I1 107.07(3) . 3_766 ?
P1 Cu1 Cu1 118.99(3) . 3_766 ?
N1 Cu1 I1 106.19(9) . . ?
N1 Cu1 I1 104.27(9) . 3_766 ?
N1 Cu1 Cu1 117.94(10) . 3_766 ?
N1 Cu1 P1 123.07(10) . . ?
C00C P1 Cu1 113.79(13) . . ?
C00C P1 C00G 102.09(16) . . ?
C00F P1 Cu1 111.21(12) . . ?
C00F P1 C00C 104.56(17) . . ?
C00F P1 C00G 103.26(16) . . ?
C00G P1 Cu1 120.28(13) . . ?
C1 N1 Cu1 122.9(3) . . ?
C1 N1 C5 117.2(3) . . ?
C5 N1 Cu1 119.7(2) . . ?
C00B N4 N3 102.8(3) . . ?
C1S O1S H1S 114(5) . . ?
N4 N3 H3 125.0 . . ?
C00J N3 N4 110.0(3) . . ?
C00J N3 H3 125.0 . . ?
C00J N2 C00B 103.8(3) . . ?
N1 C1 H1 118.5 . . ?
N1 C1 C2 123.1(3) . . ?
C2 C1 H1 118.5 . . ?
C1 C2 C00B 121.9(3) . . ?
C3 C2 C1 118.1(3) . . ?
C3 C2 C00B 119.9(3) . . ?
N4 C00B N2 114.4(3) . . ?
N4 C00B C2 123.9(3) . . ?
N2 C00B C2 121.7(3) . . ?
C00E C00C P1 116.7(3) . . ?
C00N C00C P1 124.4(3) . . ?
C00N C00C C00E 118.9(3) . . ?
C2 C3 H3A 120.3 . . ?
C4 C3 C2 119.4(3) . . ?
C4 C3 H3A 120.3 . . ?
C00C C00E H00E 119.7 . . ?
C00C C00E C00Z 120.6(4) . . ?
C00Z C00E H00E 119.7 . . ?
C00H C00F P1 121.3(3) . . ?
C00M C00F P1 119.1(3) . . ?
C00M C00F C00H 119.1(3) . . ?
C00R C00G P1 122.6(3) . . ?
C00V C00G P1 118.5(3) . . ?
C00V C00G C00R 118.9(4) . . ?
C00F C00H H00H 119.9 . . ?
C00O C00H C00F 120.2(4) . . ?
C00O C00H H00H 119.9 . . ?
N1 C5 H5 118.1 . . ?
N1 C5 C4 123.9(3) . . ?
C4 C5 H5 118.1 . . ?
N3 C00J C00L 125.0(3) . . ?
N2 C00J N3 109.0(3) . . ?
N2 C00J C00L 126.0(3) . . ?
C3 C4 H4 120.9 . . ?
C5 C4 C3 118.2(4) . . ?
C5 C4 H4 120.9 . . ?
C00P C00L C00J 118.5(3) . . ?
C00P C00L C00Q 119.3(4) . . ?
C00Q C00L C00J 122.2(4) . . ?
C00F C00M H00M 119.8 . . ?
C00F C00M C00S 120.4(4) . . ?
C00S C00M H00M 119.8 . . ?
C00C C00N H00N 119.8 . . ?
C00C C00N C00X 120.4(4) . . ?
C00X C00N H00N 119.8 . . ?
C00H C00O H00O 119.9 . . ?
C00T C00O C00H 120.2(4) . . ?
C00T C00O H00O 119.9 . . ?
C00L C00P H00P 119.8 . . ?
C00U C00P C00L 120.3(4) . . ?
C00U C00P H00P 119.8 . . ?
C00L C00Q H00Q 120.2 . . ?
C00W C00Q C00L 119.7(4) . . ?
C00W C00Q H00Q 120.2 . . ?
C00G C00R H00R 120.0 . . ?
C014 C00R C00G 120.1(4) . . ?
C014 C00R H00R 120.0 . . ?
C00M C00S H00S 119.8 . . ?
C00T C00S C00M 120.4(4) . . ?
C00T C00S H00S 119.8 . . ?
C00O C00T H00T 120.1 . . ?
C00S C00T C00O 119.7(4) . . ?
C00S C00T H00T 120.1 . . ?
C00P C00U H00U 120.0 . . ?
C00P C00U C00Y 120.0(4) . . ?
C00Y C00U H00U 120.0 . . ?
C00G C00V H00V 119.9 . . ?
C00G C00V C011 120.1(4) . . ?
C011 C00V H00V 119.9 . . ?
C00Q C00W H00W 119.7 . . ?
C00Q C00W C00Y 120.6(4) . . ?
C00Y C00W H00W 119.7 . . ?
C00N C00X H00X 120.2 . . ?
C010 C00X C00N 119.6(5) . . ?
C010 C00X H00X 120.2 . . ?
C00U C00Y H00Y 119.9 . . ?
C00W C00Y C00U 120.1(4) . . ?
C00W C00Y H00Y 119.9 . . ?
C00E C00Z H00Z 120.2 . . ?
C010 C00Z C00E 119.7(4) . . ?
C010 C00Z H00Z 120.2 . . ?
C00X C010 H010 119.6 . . ?
C00Z C010 C00X 120.7(4) . . ?
C00Z C010 H010 119.6 . . ?
C00V C011 H011 119.7 . . ?
C012 C011 C00V 120.6(4) . . ?
C012 C011 H011 119.7 . . ?
C011 C012 H012 120.3 . . ?
C011 C012 C014 119.4(4) . . ?
C014 C012 H012 120.3 . . ?
O1S C1S H1SA 109.5 . . ?
O1S C1S H1SB 109.5 . . ?
O1S C1S H1SC 109.5 . . ?
H1SA C1S H1SB 109.5 . . ?
H1SA C1S H1SC 109.5 . . ?
H1SB C1S H1SC 109.5 . . ?
C00R C014 H014 119.6 . . ?
C012 C014 C00R 120.9(4) . . ?
C012 C014 H014 119.6 . . ?

loop_
_geom_bond_atom_site_label_1
_geom_bond_atom_site_label_2
_geom_bond_distance
_geom_bond_site_symmetry_2
_geom_bond_publ_flag
I1 Cu1 2.6603(5) . ?
I1 Cu1 2.6751(5) 3_766 ?
Cu1 I1 2.6750(5) 3_766 ?
Cu1 Cu1 2.9904(9) 3_766 ?
Cu1 P1 2.2292(10) . ?
Cu1 N1 2.048(3) . ?
P1 C00C 1.835(4) . ?
P1 C00F 1.828(4) . ?
P1 C00G 1.834(4) . ?
N1 C1 1.340(4) . ?
N1 C5 1.346(5) . ?
N4 N3 1.356(4) . ?
N4 C00B 1.322(5) . ?
O1S C1S 1.437(6) . ?
O1S H1S 0.80(6) . ?
N3 H3 0.8800 . ?
N3 C00J 1.352(5) . ?
N2 C00B 1.352(5) . ?
N2 C00J 1.329(5) . ?
C1 H1 0.9500 . ?
C1 C2 1.393(5) . ?
C2 C00B 1.474(5) . ?
C2 C3 1.390(5) . ?
C00C C00E 1.393(5) . ?
C00C C00N 1.390(6) . ?
C3 H3A 0.9500 . ?
C3 C4 1.384(5) . ?
C00E H00E 0.9500 . ?
C00E C00Z 1.393(6) . ?
C00F C00H 1.398(5) . ?
C00F C00M 1.383(5) . ?
C00G C00R 1.398(5) . ?
C00G C00V 1.390(5) . ?
C00H H00H 0.9500 . ?
C00H C00O 1.389(5) . ?
C5 H5 0.9500 . ?
C5 C4 1.376(5) . ?
C00J C00L 1.461(5) . ?
C4 H4 0.9500 . ?
C00L C00P 1.396(5) . ?
C00L C00Q 1.406(5) . ?
C00M H00M 0.9500 . ?
C00M C00S 1.391(5) . ?
C00N H00N 0.9500 . ?
C00N C00X 1.392(6) . ?
C00O H00O 0.9500 . ?
C00O C00T 1.384(6) . ?
C00P H00P 0.9500 . ?
C00P C00U 1.378(6) . ?
C00Q H00Q 0.9500 . ?
C00Q C00W 1.375(6) . ?
C00R H00R 0.9500 . ?
C00R C014 1.388(5) . ?
C00S H00S 0.9500 . ?
C00S C00T 1.380(6) . ?
C00T H00T 0.9500 . ?
C00U H00U 0.9500 . ?
C00U C00Y 1.386(6) . ?
C00V H00V 0.9500 . ?
C00V C011 1.396(5) . ?
C00W H00W 0.9500 . ?
C00W C00Y 1.383(6) . ?
C00X H00X 0.9500 . ?
C00X C010 1.384(7) . ?
C00Y H00Y 0.9500 . ?
C00Z H00Z 0.9500 . ?
C00Z C010 1.371(7) . ?
C010 H010 0.9500 . ?
C011 H011 0.9500 . ?
C011 C012 1.378(7) . ?
C012 H012 0.9500 . ?
C012 C014 1.378(7) . ?
C1S H1SA 0.9800 . ?
C1S H1SB 0.9800 . ?
C1S H1SC 0.9800 . ?
C014 H014 0.9500 . ?
